data_7243486
loop_
_publ_author_name
'Vicatos, A. I.'
'Caira, M. R.'

_publ_section_title
;
 Cyclodextrin complexes of the anticonvulsant agent valproic acid
;
_journal_issue 37
_journal_name_full CrystEngComm
_journal_page_first 6582
_journal_page_last 6590
_journal_paper_doi 10.1039/D1CE01024G
_journal_volume 23
_journal_year 2021
_chemical_absolute_configuration syn
_chemical_formula_moiety
;
(C54 H96 O30), (C8 H16 O2), 1.2 (H2 O)
;
_chemical_formula_sum 'C62 H114.4 O33.2'
_chemical_formula_weight 1391.13
_chemical_melting_point 'decomp. onset 368 K'
_chemical_name_common
;             
permethylated alpha-cyclodextrin valproic acid hydrate
;
_chemical_name_systematic 'hexakis-(2,3,6-tri-O-methyl)-cyclomaltohexaose 2-propylpentanoic acid clathrate hydrate'
_space_group_crystal_system orthorhombic
_space_group_IT_number 19
_space_group_name_Hall 'P 2ac 2ab'
_space_group_name_H-M_alt 'P 21 21 21'
_atom_sites_solution_hydrogens geom
_atom_sites_solution_primary direct
_atom_sites_solution_secondary difmap
_audit_creation_method SHELXL-2018/3
_audit_update_record
;
2021-07-12 deposited with the CCDC.	2021-09-01 downloaded from the CCDC.
;
_cell_angle_alpha 90
_cell_angle_beta 90
_cell_angle_gamma 90
_cell_formula_units_Z 4
_cell_length_a 15.337(3)
_cell_length_b 20.728(4)
_cell_length_c 23.104(5)
_cell_measurement_reflns_used 4866
_cell_measurement_temperature 100(2)
_cell_measurement_theta_max 20.29
_cell_measurement_theta_min 2.37
_cell_volume 7345(3)
_computing_cell_refinement 'Program SAINT, v8.34A, Bruker AXS'
_computing_data_collection 'Bruker 2013, APEX2, v2013.10-0.'
_computing_data_reduction 'Program SAINT, v8.34A, Bruker AXS'
_computing_molecular_graphics 'POV-Ray in interface X-Seed (LJ Barbour, 1999)'
_computing_publication_material 'PLATON (Spek, 1990)'
_computing_structure_refinement 'SHELXL-2018/3 (Sheldrick, 2018)'
_computing_structure_solution 'SHELXS (Sheldrick, 2012)'
_diffrn_ambient_temperature 100(2)
_diffrn_detector_area_resol_mean n/a
_diffrn_measured_fraction_theta_full 0.998
_diffrn_measured_fraction_theta_max 0.992
_diffrn_measurement_device_type 'Bruker Apex II Duo diffractometer'
_diffrn_measurement_method 'phi- and omega-scans of 0.50 deg.'
_diffrn_radiation_type MoK\a
_diffrn_radiation_wavelength 0.71073
_diffrn_reflns_av_R_equivalents 0.1078
_diffrn_reflns_av_unetI/netI 0.1073
_diffrn_reflns_Laue_measured_fraction_full 0.998
_diffrn_reflns_Laue_measured_fraction_max 0.992
_diffrn_reflns_limit_h_max 19
_diffrn_reflns_limit_h_min -19
_diffrn_reflns_limit_k_max 25
_diffrn_reflns_limit_k_min -26
_diffrn_reflns_limit_l_max 29
_diffrn_reflns_limit_l_min -29
_diffrn_reflns_number 67773
_diffrn_reflns_point_group_measured_fraction_full 0.999
_diffrn_reflns_point_group_measured_fraction_max 0.989
_diffrn_reflns_theta_full 25.242
_diffrn_reflns_theta_max 27.243
_diffrn_reflns_theta_min 1.320
_diffrn_source 'sealed tube'
_exptl_absorpt_coefficient_mu 0.101
_exptl_absorpt_correction_T_max 0.984
_exptl_absorpt_correction_T_min 0.839
_exptl_absorpt_correction_type multi-scan
_exptl_absorpt_process_details '(SADABS-2012/1, Bruker AXS)'
_exptl_crystal_colour colourless
_exptl_crystal_density_diffrn 1.258
_exptl_crystal_density_meas ?
_exptl_crystal_description needle
_exptl_crystal_F_000 3008
_exptl_crystal_recrystallization_method 'Co-precipitation and slow evaporation'
_exptl_crystal_size_max 0.426
_exptl_crystal_size_mid 0.192
_exptl_crystal_size_min 0.162
_refine_diff_density_max 0.380
_refine_diff_density_min -0.340
_refine_diff_density_rms 0.059
_refine_ls_abs_structure_details
;
 Flack x determined using 3088 quotients [(I+)-(I-)]/[(I+)+(I-)]
 (Parsons, Flack and Wagner, Acta Cryst. B69 (2013) 249-259).
;
_refine_ls_abs_structure_Flack 0.5(6)
_refine_ls_extinction_method none
_refine_ls_goodness_of_fit_ref 1.016
_refine_ls_hydrogen_treatment constr
_refine_ls_matrix_type full
_refine_ls_number_parameters 863
_refine_ls_number_reflns 16290
_refine_ls_number_restraints 1
_refine_ls_restrained_S_all 1.017
_refine_ls_R_factor_all 0.1342
_refine_ls_R_factor_gt 0.0676
_refine_ls_shift/su_max 0.000
_refine_ls_shift/su_mean 0.000
_refine_ls_structure_factor_coef Fsqd
_refine_ls_weighting_details 'w=1/[\s^2^(Fo^2^)+(0.0802P)^2^+0.8167P] where P=(Fo^2^+2Fc^2^)/3'
_refine_ls_weighting_scheme calc
_refine_ls_wR_factor_gt 0.1482
_refine_ls_wR_factor_ref 0.1761
_reflns_Friedel_coverage 0.833
_reflns_Friedel_fraction_full 1.000
_reflns_Friedel_fraction_max 0.986
_reflns_number_gt 9581
_reflns_number_total 16290
_reflns_threshold_expression 'I > 2\s(I)'
_cod_data_source_file d1ce01024g2.cif
_cod_data_source_block TMAVAL2
_cod_depositor_comments
;
The following automatic conversions were performed:

data name '__diffrn_source' was replaced with '_diffrn_source'.

Automatic conversion script
Id: cif_correct_tags 7550 2019-12-06 10:49:48Z antanas 

The following automatic conversions were performed:

data item '_exptl_crystal_density_meas' value 'not measured' was
changed to '?' -- the value is perceived as not measured.

Automatic conversion script
Id: cif_fix_values 7556 2019-12-06 15:28:31Z antanas 

 Adding full bibliography for 7243484--7243487.cif.
;
_cod_original_formula_sum 'C62 H114.40 O33.20'
_cod_database_code 7243486
_shelx_shelxl_version_number 2018/3
_shelx_space_group_comment
;
The symmetry employed for this shelxl refinement is uniquely defined
by the following loop, which should always be used as a source of
symmetry information in preference to the above space-group names.
They are only intended as comments.
;
_shelx_estimated_absorpt_t_min 0.958
_shelx_estimated_absorpt_t_max 0.984

loop_
_space_group_symop_operation_xyz
'x, y, z'
'-x+1/2, -y, z+1/2'
'x+1/2, -y+1/2, -z'
'-x, y+1/2, -z+1/2'

loop_
_atom_site_label
_atom_site_type_symbol
_atom_site_fract_x
_atom_site_fract_y
_atom_site_fract_z
_atom_site_U_iso_or_equiv
_atom_site_adp_type
_atom_site_occupancy
_atom_site_site_symmetry_order
_atom_site_calc_flag
_atom_site_refinement_flags_posn
_atom_site_refinement_flags_adp
_atom_site_refinement_flags_occupancy
_atom_site_disorder_assembly
_atom_site_disorder_group
O4F O 0.4967(2) 0.30459(16) 0.15075(14) 0.0267(8) Uani 1 1 d . . . . .
O5A O 0.4822(2) 0.24212(16) 0.06712(15) 0.0279(8) Uani 1 1 d . . . . .
O4C O 0.0197(2) 0.28346(16) 0.34357(14) 0.0247(8) Uani 1 1 d . . . . .
O5E O 0.3607(2) 0.23381(16) 0.45772(14) 0.0269(8) Uani 1 1 d . . . . .
O4B O 0.0240(2) 0.27335(16) 0.16030(14) 0.0247(8) Uani 1 1 d . . . . .
O5B O 0.1627(2) 0.22418(15) 0.03810(15) 0.0253(8) Uani 1 1 d . . . . .
O5D O 0.0403(2) 0.22671(16) 0.42968(15) 0.0266(8) Uani 1 1 d . . . . .
O3F O 0.6398(3) 0.3755(2) 0.19785(17) 0.0446(11) Uani 1 1 d . . . . .
O6D O 0.1584(3) 0.11942(16) 0.42987(17) 0.0389(10) Uani 1 1 d . . . . .
O4A O 0.2593(2) 0.30905(16) 0.05797(14) 0.0224(8) Uani 1 1 d . . . . .
O3E O 0.4930(2) 0.39977(18) 0.41204(17) 0.0358(9) Uani 1 1 d . . . . .
O5C O -0.0205(3) 0.18381(17) 0.21468(15) 0.0322(9) Uani 1 1 d . . . . .
O3C O -0.1367(2) 0.33693(17) 0.29696(16) 0.0316(9) Uani 1 1 d . . . . .
O6E O 0.5018(3) 0.15606(17) 0.41872(16) 0.0363(10) Uani 1 1 d . . . . .
O3A O 0.3644(3) 0.41563(16) 0.02811(16) 0.0319(9) Uani 1 1 d . . . . .
O4D O 0.2533(2) 0.31008(16) 0.43651(14) 0.0233(8) Uani 1 1 d . . . . .
O2C O -0.1441(3) 0.3279(2) 0.17524(17) 0.0429(11) Uani 1 1 d . . . . .
O3D O 0.1343(2) 0.41204(16) 0.45658(15) 0.0294(9) Uani 1 1 d . . . . .
O3B O -0.0007(2) 0.37369(17) 0.07833(15) 0.0336(9) Uani 1 1 d . . . . .
O4E O 0.4890(2) 0.29351(17) 0.33399(15) 0.0291(8) Uani 1 1 d . . . . .
O2B O 0.1446(3) 0.39664(16) 0.00722(15) 0.0325(9) Uani 1 1 d . . . . .
C2D C 0.0160(3) 0.3402(2) 0.4336(2) 0.0242(11) Uani 1 1 d . . . . .
H2D H 0.001807 0.335215 0.475579 0.029 Uiso 1 1 calc R U . . .
C1A C 0.5209(3) 0.2980(2) 0.0921(2) 0.0288(12) Uani 1 1 d . . . . .
H1A H 0.585778 0.294390 0.089374 0.035 Uiso 1 1 calc R U . . .
C1D C -0.0047(3) 0.2772(2) 0.4023(2) 0.0256(12) Uani 1 1 d . . . . .
H1D H -0.068818 0.268775 0.404684 0.031 Uiso 1 1 calc R U . . .
O2A O 0.5294(2) 0.41493(18) 0.07970(17) 0.0383(10) Uani 1 1 d . . . . .
O2D O -0.0327(2) 0.39224(17) 0.41062(16) 0.0346(9) Uani 1 1 d . . . . .
C5B C 0.1327(3) 0.2237(2) 0.0975(2) 0.0255(12) Uani 1 1 d . . . . .
H5B H 0.179834 0.241524 0.122754 0.031 Uiso 1 1 calc R U . . .
O6A O 0.3779(3) 0.12655(17) 0.07412(18) 0.0500(12) Uani 1 1 d . . . . .
C4D C 0.1640(3) 0.2981(2) 0.4528(2) 0.0236(11) Uani 1 1 d . . . . .
H4D H 0.158457 0.298442 0.495875 0.028 Uiso 1 1 calc R U . . .
O5F O 0.5565(3) 0.21226(19) 0.28017(16) 0.0378(10) Uani 1 1 d . . . . .
C3A C 0.3936(3) 0.3627(2) 0.0625(2) 0.0254(12) Uani 1 1 d . . . . .
H3A H 0.376954 0.370635 0.103705 0.030 Uiso 1 1 calc R U . . .
C4B C 0.0535(3) 0.2678(2) 0.1014(2) 0.0224(11) Uani 1 1 d . . . . .
H4B H 0.005464 0.250242 0.076809 0.027 Uiso 1 1 calc R U . . .
C5C C 0.0242(4) 0.2058(3) 0.2660(2) 0.0277(12) Uani 1 1 d . . . . .
H5C H 0.078599 0.228890 0.254269 0.033 Uiso 1 1 calc R U . . .
C2C C -0.1134(4) 0.2757(3) 0.2088(2) 0.0341(14) Uani 1 1 d . . . . .
H2C H -0.164195 0.248188 0.220022 0.041 Uiso 1 1 calc R U . . .
C4F C 0.5547(3) 0.2807(3) 0.1938(2) 0.0290(12) Uani 1 1 d . . . . .
H4F H 0.607452 0.262295 0.174454 0.035 Uiso 1 1 calc R U . . .
C3D C 0.1128(3) 0.3536(2) 0.4272(2) 0.0227(11) Uani 1 1 d . . . . .
H3D H 0.127436 0.358072 0.385233 0.027 Uiso 1 1 calc R U . . .
C3B C 0.0764(3) 0.3354(2) 0.0816(2) 0.0230(11) Uani 1 1 d . . . . .
H3B H 0.118095 0.355319 0.109697 0.028 Uiso 1 1 calc R U . . .
C5A C 0.3878(3) 0.2412(2) 0.0692(2) 0.0241(11) Uani 1 1 d . . . . .
H5A H 0.368381 0.238315 0.110395 0.029 Uiso 1 1 calc R U . . .
O6C O 0.1185(3) 0.11566(18) 0.26787(18) 0.0443(11) Uani 1 1 d . . . . .
C2A C 0.4911(4) 0.3570(2) 0.0585(2) 0.0285(12) Uani 1 1 d . . . . .
H2A H 0.507754 0.351465 0.016946 0.034 Uiso 1 1 calc R U . . .
C5E C 0.3925(4) 0.2346(2) 0.3990(2) 0.0274(12) Uani 1 1 d . . . . .
H5E H 0.342997 0.244760 0.372301 0.033 Uiso 1 1 calc R U . . .
O2E O 0.3513(2) 0.40395(16) 0.49356(15) 0.0291(9) Uani 1 1 d . . . . .
O2F O 0.6408(3) 0.3712(2) 0.32052(17) 0.0433(11) Uani 1 1 d . . . . .
C3E C 0.4263(3) 0.3526(2) 0.4128(2) 0.0253(12) Uani 1 1 d . . . . .
H3E H 0.378413 0.366057 0.385947 0.030 Uiso 1 1 calc R U . . .
O6B O 0.0413(3) 0.13172(19) 0.0853(2) 0.0548(13) Uani 1 1 d . . . . .
C5D C 0.1340(3) 0.2326(2) 0.4287(2) 0.0222(11) Uani 1 1 d . . . . .
H5D H 0.154748 0.228247 0.387902 0.027 Uiso 1 1 calc R U . . .
C4C C -0.0332(3) 0.2521(3) 0.3011(2) 0.0264(12) Uani 1 1 d . . . . .
H4C H -0.080432 0.227222 0.320822 0.032 Uiso 1 1 calc R U . . .
C1C C -0.0475(3) 0.2342(3) 0.1771(2) 0.0277(12) Uani 1 1 d . . . . .
H1C H -0.075267 0.215168 0.141835 0.033 Uiso 1 1 calc R U . . .
C1B C 0.1938(3) 0.2861(2) 0.0204(2) 0.0221(11) Uani 1 1 d . . . . .
H1B H 0.217286 0.283373 -0.019880 0.027 Uiso 1 1 calc R U . . .
C4A C 0.3490(3) 0.3016(2) 0.0416(2) 0.0231(11) Uani 1 1 d . . . . .
H4A H 0.353593 0.298559 -0.001455 0.028 Uiso 1 1 calc R U . . .
C3F C 0.5822(4) 0.3368(3) 0.2316(2) 0.0330(14) Uani 1 1 d . . . . .
H3F H 0.529515 0.362875 0.241749 0.040 Uiso 1 1 calc R U . . .
C8C C -0.1378(4) 0.4051(3) 0.2873(3) 0.0433(16) Uani 1 1 d . . . . .
H8C1 H -0.081184 0.423434 0.298038 0.065 Uiso 1 1 calc R U . . .
H8C2 H -0.183706 0.424778 0.310871 0.065 Uiso 1 1 calc R U . . .
H8C3 H -0.149226 0.413668 0.246260 0.065 Uiso 1 1 calc R U . . .
C2B C 0.1178(3) 0.3332(2) 0.0220(2) 0.0236(12) Uani 1 1 d . . . . .
H2B H 0.072850 0.318690 -0.006580 0.028 Uiso 1 1 calc R U . . .
C6D C 0.1673(4) 0.1759(2) 0.4636(2) 0.0272(12) Uani 1 1 d . . . . .
H6D1 H 0.229266 0.182674 0.473874 0.033 Uiso 1 1 calc R U . . .
H6D2 H 0.133319 0.171655 0.499850 0.033 Uiso 1 1 calc R U . . .
C3C C -0.0734(3) 0.3039(3) 0.2633(2) 0.0292(12) Uani 1 1 d . . . . .
H3C H -0.026851 0.335223 0.251866 0.035 Uiso 1 1 calc R U . . .
C1E C 0.3206(3) 0.2928(2) 0.4747(2) 0.0236(12) Uani 1 1 d . . . . .
H1E H 0.296801 0.288464 0.514835 0.028 Uiso 1 1 calc R U . . .
C6A C 0.3622(4) 0.1799(2) 0.0378(2) 0.0274(12) Uani 1 1 d . . . . .
H6A1 H 0.299705 0.181634 0.027250 0.033 Uiso 1 1 calc R U . . .
H6A2 H 0.396696 0.175663 0.001771 0.033 Uiso 1 1 calc R U . . .
C8A C 0.3209(4) 0.4637(3) 0.0614(3) 0.0350(14) Uani 1 1 d . . . . .
H8A1 H 0.263962 0.447348 0.073836 0.053 Uiso 1 1 calc R U . . .
H8A2 H 0.312709 0.502510 0.037759 0.053 Uiso 1 1 calc R U . . .
H8A3 H 0.356111 0.474376 0.095470 0.053 Uiso 1 1 calc R U . . .
C5F C 0.5089(4) 0.2273(3) 0.2282(2) 0.0329(13) Uani 1 1 d . . . . .
H5F H 0.448534 0.241451 0.238513 0.040 Uiso 1 1 calc R U . . .
C8D C 0.1747(4) 0.4581(2) 0.4193(3) 0.0354(14) Uani 1 1 d . . . . .
H8D1 H 0.232227 0.442207 0.407503 0.053 Uiso 1 1 calc R U . . .
H8D2 H 0.181278 0.499173 0.439783 0.053 Uiso 1 1 calc R U . . .
H8D3 H 0.138326 0.464488 0.384860 0.053 Uiso 1 1 calc R U . . .
C9D C 0.1783(5) 0.0640(3) 0.4627(3) 0.0491(18) Uani 1 1 d . . . . .
H9D1 H 0.237817 0.067477 0.477861 0.074 Uiso 1 1 calc R U . . .
H9D2 H 0.173838 0.025617 0.438065 0.074 Uiso 1 1 calc R U . . .
H9D3 H 0.137182 0.060261 0.494983 0.074 Uiso 1 1 calc R U . . .
O6F O 0.4629(4) 0.1142(2) 0.2239(2) 0.0749(18) Uani 1 1 d . . . . .
C8B C -0.0035(4) 0.4256(3) 0.1192(3) 0.0411(15) Uani 1 1 d . . . . .
H8B1 H 0.000690 0.408190 0.158576 0.062 Uiso 1 1 calc R U . . .
H8B2 H -0.058459 0.449192 0.114954 0.062 Uiso 1 1 calc R U . . .
H8B3 H 0.045512 0.454928 0.112163 0.062 Uiso 1 1 calc R U . . .
C8E C 0.4813(4) 0.4484(3) 0.3684(3) 0.0420(16) Uani 1 1 d . . . . .
H8E1 H 0.482024 0.428161 0.330063 0.063 Uiso 1 1 calc R U . . .
H8E2 H 0.528593 0.480003 0.371037 0.063 Uiso 1 1 calc R U . . .
H8E3 H 0.425232 0.470093 0.374349 0.063 Uiso 1 1 calc R U . . .
C2F C 0.6260(4) 0.3146(3) 0.2869(2) 0.0356(14) Uani 1 1 d . . . . .
H2F H 0.683465 0.294557 0.277160 0.043 Uiso 1 1 calc R U . . .
C6C C 0.0488(4) 0.1455(2) 0.2983(2) 0.0328(14) Uani 1 1 d . . . . .
H6C1 H 0.067174 0.156308 0.338203 0.039 Uiso 1 1 calc R U . . .
H6C2 H -0.001767 0.115859 0.300472 0.039 Uiso 1 1 calc R U . . .
C4E C 0.4624(3) 0.2874(3) 0.3933(2) 0.0270(12) Uani 1 1 d . . . . .
H4E H 0.514031 0.275900 0.417658 0.032 Uiso 1 1 calc R U . . .
C2E C 0.3900(4) 0.3456(2) 0.4735(2) 0.0251(12) Uani 1 1 d . . . . .
H2E H 0.438476 0.333273 0.500302 0.030 Uiso 1 1 calc R U . . .
C1F C 0.5692(4) 0.2648(3) 0.3177(2) 0.0347(14) Uani 1 1 d . . . . .
H1F H 0.600154 0.249540 0.353228 0.042 Uiso 1 1 calc R U . . .
C6E C 0.4259(4) 0.1678(3) 0.3856(2) 0.0332(14) Uani 1 1 d . . . . .
H6E1 H 0.380710 0.135395 0.395119 0.040 Uiso 1 1 calc R U . . .
H6E2 H 0.439588 0.164262 0.343877 0.040 Uiso 1 1 calc R U . . .
C9E C 0.5368(5) 0.0933(3) 0.4066(3) 0.0456(16) Uani 1 1 d . . . . .
H9E1 H 0.492245 0.060481 0.414275 0.068 Uiso 1 1 calc R U . . .
H9E2 H 0.587533 0.085463 0.431432 0.068 Uiso 1 1 calc R U . . .
H9E3 H 0.554492 0.091057 0.365923 0.068 Uiso 1 1 calc R U . . .
C7F C 0.6870(4) 0.3584(4) 0.3733(3) 0.0482(18) Uani 1 1 d . . . . .
H7F1 H 0.650753 0.331741 0.398771 0.072 Uiso 1 1 calc R U . . .
H7F2 H 0.700679 0.399198 0.392705 0.072 Uiso 1 1 calc R U . . .
H7F3 H 0.741298 0.335406 0.364504 0.072 Uiso 1 1 calc R U . . .
C6B C 0.1162(4) 0.1549(3) 0.1143(3) 0.0353(14) Uani 1 1 d . . . . .
H6B1 H 0.167347 0.128068 0.103953 0.042 Uiso 1 1 calc R U . . .
H6B2 H 0.107482 0.151906 0.156712 0.042 Uiso 1 1 calc R U . . .
C9A C 0.3620(6) 0.0681(3) 0.0438(3) 0.061(2) Uani 1 1 d . . . . .
H9A1 H 0.373139 0.031381 0.069549 0.092 Uiso 1 1 calc R U . . .
H9A2 H 0.301208 0.066967 0.030839 0.092 Uiso 1 1 calc R U . . .
H9A3 H 0.400783 0.065485 0.010179 0.092 Uiso 1 1 calc R U . . .
C6F C 0.5049(5) 0.1653(3) 0.1938(3) 0.0488(17) Uani 1 1 d . . . . .
H6F1 H 0.473208 0.173456 0.157160 0.059 Uiso 1 1 calc R U . . .
H6F2 H 0.564905 0.151785 0.183778 0.059 Uiso 1 1 calc R U . . .
C7C C -0.1947(4) 0.3086(4) 0.1262(3) 0.055(2) Uani 1 1 d . . . . .
H7C1 H -0.157336 0.285788 0.098564 0.083 Uiso 1 1 calc R U . . .
H7C2 H -0.219690 0.346867 0.107602 0.083 Uiso 1 1 calc R U . . .
H7C3 H -0.241838 0.279947 0.138860 0.083 Uiso 1 1 calc R U . . .
C7A C 0.6097(4) 0.4290(3) 0.0548(3) 0.0428(16) Uani 1 1 d . . . . .
H7A1 H 0.652140 0.395889 0.065890 0.064 Uiso 1 1 calc R U . . .
H7A2 H 0.629768 0.471251 0.068325 0.064 Uiso 1 1 calc R U . . .
H7A3 H 0.603758 0.429716 0.012548 0.064 Uiso 1 1 calc R U . . .
C7D C -0.1051(4) 0.4082(3) 0.4442(3) 0.0498(17) Uani 1 1 d . . . . .
H7D1 H -0.141170 0.369706 0.450039 0.075 Uiso 1 1 calc R U . . .
H7D2 H -0.139297 0.441443 0.424465 0.075 Uiso 1 1 calc R U . . .
H7D3 H -0.085539 0.424552 0.481864 0.075 Uiso 1 1 calc R U . . .
C7E C 0.4075(4) 0.4425(3) 0.5287(3) 0.0383(15) Uani 1 1 d . . . . .
H7E1 H 0.426969 0.417255 0.562132 0.057 Uiso 1 1 calc R U . . .
H7E2 H 0.375834 0.480737 0.542087 0.057 Uiso 1 1 calc R U . . .
H7E3 H 0.458255 0.455940 0.505902 0.057 Uiso 1 1 calc R U . . .
C9F C 0.3738(7) 0.1172(4) 0.2234(3) 0.081(3) Uani 1 1 d . . . . .
H9F1 H 0.354621 0.155699 0.244419 0.121 Uiso 1 1 calc R U . . .
H9F2 H 0.349898 0.078614 0.242132 0.121 Uiso 1 1 calc R U . . .
H9F3 H 0.353202 0.119334 0.183324 0.121 Uiso 1 1 calc R U . . .
C9C C 0.1402(6) 0.0545(3) 0.2912(3) 0.070(2) Uani 1 1 d . . . . .
H9C1 H 0.155936 0.059293 0.332051 0.105 Uiso 1 1 calc R U . . .
H9C2 H 0.189730 0.036417 0.269815 0.105 Uiso 1 1 calc R U . . .
H9C3 H 0.090019 0.025509 0.287729 0.105 Uiso 1 1 calc R U . . .
C8F C 0.6263(6) 0.4431(3) 0.2046(3) 0.065(2) Uani 1 1 d . . . . .
H8F1 H 0.568014 0.454489 0.190521 0.097 Uiso 1 1 calc R U . . .
H8F2 H 0.670295 0.466673 0.182250 0.097 Uiso 1 1 calc R U . . .
H8F3 H 0.631321 0.454590 0.245581 0.097 Uiso 1 1 calc R U . . .
C7B C 0.1431(6) 0.4096(3) -0.0518(3) 0.069(3) Uani 1 1 d . . . . .
H7B1 H 0.187763 0.383720 -0.071262 0.103 Uiso 1 1 calc R U . . .
H7B2 H 0.154903 0.455531 -0.058174 0.103 Uiso 1 1 calc R U . . .
H7B3 H 0.085579 0.398760 -0.067444 0.103 Uiso 1 1 calc R U . . .
C9B C 0.0141(6) 0.0691(4) 0.1046(4) 0.085(3) Uiso 1 1 d . . . . .
H9B1 H 0.065075 0.044525 0.117592 0.128 Uiso 1 1 calc R U . . .
H9B2 H -0.014193 0.046162 0.072572 0.128 Uiso 1 1 calc R U . . .
H9B3 H -0.027121 0.073747 0.136694 0.128 Uiso 1 1 calc R U . . .
C2 C 0.2478(5) 0.5135(3) 0.2344(3) 0.0523(18) Uani 1 1 d . . . A 1
H22 H 0.305984 0.523963 0.250347 0.063 Uiso 0.269(4) 1 calc R U P B 1
H21 H 0.204107 0.523131 0.264790 0.063 Uiso 0.731(4) 1 calc R U P B 1
C6 C 0.2302(5) 0.5574(3) 0.1819(3) 0.060(2) Uani 1 1 d . . . A 1
H6A H 0.272731 0.546455 0.151238 0.072 Uiso 1 1 calc R U . A 1
H6B H 0.171373 0.547381 0.166788 0.072 Uiso 1 1 calc R U . A 1
C4 C 0.2580(7) 0.3955(4) 0.2666(4) 0.088(3) Uani 1 1 d D . . A 1
H4G H 0.213693 0.402736 0.297011 0.106 Uiso 1 1 calc R U . A 1
H4H H 0.315731 0.403544 0.284341 0.106 Uiso 1 1 calc R U . A 1
C5 C 0.2544(6) 0.3257(3) 0.2500(3) 0.076(3) Uani 1 1 d . . . A 1
H5G H 0.204077 0.318297 0.224724 0.114 Uiso 1 1 calc R U . A 1
H5H H 0.248658 0.299273 0.284979 0.114 Uiso 1 1 calc R U . A 1
H5I H 0.308000 0.313902 0.229537 0.114 Uiso 1 1 calc R U . A 1
C3 C 0.2446(6) 0.4443(3) 0.2215(4) 0.078(3) Uani 1 1 d D . . A 1
H3G H 0.288644 0.436152 0.191052 0.094 Uiso 1 1 calc R U . A 1
H3H H 0.186921 0.435672 0.203967 0.094 Uiso 1 1 calc R U . A 1
O1G O 0.4019(4) 0.5324(3) 0.2371(3) 0.0577(11) Uiso 0.731(4) 1 d . U P B 2
H1G H 0.443601 0.545999 0.257275 0.069 Uiso 0.731(4) 1 calc R U P B 2
O2G O 0.3231(4) 0.5571(3) 0.3172(3) 0.0577(11) Uiso 0.731(4) 1 d . U P B 2
C1G C 0.3289(7) 0.5352(5) 0.2676(5) 0.0577(11) Uiso 0.731(4) 1 d . U P B 2
C7 C 0.2353(5) 0.6290(3) 0.1930(3) 0.0539(19) Uani 1 1 d . . . A 1
H7A H 0.291078 0.639616 0.212324 0.065 Uiso 1 1 calc R U . A 1
H7B H 0.186974 0.642392 0.218797 0.065 Uiso 1 1 calc R U . A 1
C8 C 0.2289(5) 0.6649(4) 0.1354(3) 0.060(2) Uani 1 1 d . . . A 1
H8A H 0.279726 0.654522 0.111451 0.090 Uiso 1 1 calc R U . A 1
H8B H 0.227220 0.711500 0.142593 0.090 Uiso 1 1 calc R U . A 1
H8C H 0.175597 0.651779 0.115156 0.090 Uiso 1 1 calc R U . A 1
C1H C 0.180(2) 0.5409(14) 0.2859(12) 0.0577(11) Uiso 0.269(4) 1 d . U P B 2
O2H O 0.2206(12) 0.5699(8) 0.3220(8) 0.0577(11) Uiso 0.269(4) 1 d . U P B 2
H2H H 0.186379 0.583241 0.347704 0.069 Uiso 0.269(4) 1 calc R U P B 2
O3H O 0.1026(12) 0.5244(8) 0.2843(8) 0.0577(11) Uiso 0.269(4) 1 d . U P B 2
O1W O 0.1261(15) 0.6251(10) 0.4112(9) 0.062(4) Uiso 0.243(8) 1 d . . P . .
O2W O 0.1951(14) 0.6321(9) 0.4065(9) 0.062(4) Uiso 0.257(8) 1 d . . P . .

loop_
_atom_site_aniso_label
_atom_site_aniso_U_11
_atom_site_aniso_U_22
_atom_site_aniso_U_33
_atom_site_aniso_U_23
_atom_site_aniso_U_13
_atom_site_aniso_U_12
O4F 0.0237(19) 0.035(2) 0.0214(19) -0.0086(16) 0.0017(15) 0.0041(17)
O5A 0.0224(19) 0.031(2) 0.030(2) -0.0103(16) 0.0037(16) 0.0018(16)
O4C 0.0248(19) 0.0288(19) 0.0205(18) -0.0003(15) 0.0024(15) -0.0040(16)
O5E 0.035(2) 0.0231(18) 0.0229(19) 0.0004(15) -0.0006(17) 0.0044(17)
O4B 0.0231(19) 0.034(2) 0.0169(17) -0.0033(15) 0.0005(15) -0.0050(17)
O5B 0.030(2) 0.0205(18) 0.025(2) -0.0022(15) 0.0035(16) -0.0053(16)
O5D 0.026(2) 0.029(2) 0.0246(19) 0.0041(16) 0.0034(16) -0.0057(16)
O3F 0.037(2) 0.065(3) 0.032(2) -0.009(2) 0.006(2) -0.017(2)
O6D 0.064(3) 0.0177(18) 0.035(2) 0.0044(17) -0.012(2) -0.0014(19)
O4A 0.0196(18) 0.0280(19) 0.0195(18) -0.0018(15) 0.0030(14) -0.0019(16)
O3E 0.030(2) 0.041(2) 0.036(2) -0.0051(18) -0.0008(18) -0.0133(19)
O5C 0.037(2) 0.036(2) 0.023(2) -0.0024(16) -0.0005(17) -0.0141(19)
O3C 0.032(2) 0.033(2) 0.029(2) 0.0054(17) 0.0065(18) 0.0011(18)
O6E 0.046(2) 0.033(2) 0.030(2) -0.0072(17) -0.0062(19) 0.0190(19)
O3A 0.039(2) 0.0251(19) 0.032(2) 0.0011(17) 0.0077(18) -0.0016(18)
O4D 0.0206(18) 0.0263(19) 0.0229(19) 0.0020(15) -0.0011(15) 0.0010(16)
O2C 0.032(2) 0.069(3) 0.028(2) 0.002(2) -0.0068(19) 0.009(2)
O3D 0.033(2) 0.0251(19) 0.030(2) -0.0063(16) -0.0008(17) -0.0021(17)
O3B 0.038(2) 0.036(2) 0.027(2) -0.0051(17) -0.0048(18) 0.0117(19)
O4E 0.0202(19) 0.040(2) 0.027(2) -0.0010(17) 0.0007(16) 0.0071(17)
O2B 0.040(2) 0.029(2) 0.029(2) 0.0099(16) -0.0089(18) -0.0084(18)
C2D 0.026(3) 0.026(3) 0.021(3) -0.001(2) 0.001(2) 0.005(2)
C1A 0.019(3) 0.035(3) 0.032(3) -0.012(3) 0.008(2) -0.005(2)
C1D 0.024(3) 0.032(3) 0.021(3) 0.001(2) 0.003(2) -0.003(2)
O2A 0.033(2) 0.041(2) 0.041(2) -0.0101(19) 0.0112(19) -0.0171(19)
O2D 0.033(2) 0.037(2) 0.033(2) -0.0016(18) 0.0029(18) 0.0119(18)
C5B 0.029(3) 0.030(3) 0.017(3) 0.000(2) 0.002(2) -0.004(2)
O6A 0.089(4) 0.019(2) 0.042(3) -0.0075(18) -0.022(2) 0.002(2)
C4D 0.024(3) 0.031(3) 0.016(3) 0.000(2) 0.002(2) 0.000(2)
O5F 0.035(2) 0.045(2) 0.033(2) -0.0064(19) -0.0033(18) 0.016(2)
C3A 0.028(3) 0.024(3) 0.024(3) -0.001(2) 0.006(2) -0.006(2)
C4B 0.024(3) 0.027(3) 0.016(3) -0.005(2) -0.001(2) 0.000(2)
C5C 0.027(3) 0.030(3) 0.026(3) -0.003(2) -0.002(2) -0.006(2)
C2C 0.021(3) 0.056(4) 0.025(3) 0.003(3) -0.003(2) -0.003(3)
C4F 0.022(3) 0.040(3) 0.025(3) -0.007(2) 0.000(2) 0.006(2)
C3D 0.029(3) 0.022(3) 0.017(3) -0.002(2) 0.005(2) 0.000(2)
C3B 0.021(3) 0.026(3) 0.021(3) -0.002(2) -0.007(2) 0.003(2)
C5A 0.022(3) 0.028(3) 0.022(3) -0.003(2) 0.001(2) -0.002(2)
O6C 0.065(3) 0.028(2) 0.040(3) 0.0016(18) 0.005(2) 0.009(2)
C2A 0.030(3) 0.031(3) 0.025(3) -0.010(2) 0.003(2) -0.010(3)
C5E 0.033(3) 0.028(3) 0.021(3) -0.002(2) -0.002(2) 0.006(3)
O2E 0.032(2) 0.0236(19) 0.032(2) -0.0075(16) -0.0041(17) 0.0010(17)
O2F 0.031(2) 0.072(3) 0.028(2) -0.017(2) 0.0003(18) -0.007(2)
C3E 0.022(3) 0.028(3) 0.027(3) 0.000(2) -0.004(2) -0.005(2)
O6B 0.078(3) 0.038(2) 0.049(3) -0.007(2) 0.024(3) -0.036(2)
C5D 0.023(3) 0.025(3) 0.019(3) -0.001(2) 0.003(2) -0.002(2)
C4C 0.027(3) 0.033(3) 0.020(3) 0.002(2) 0.003(2) -0.009(2)
C1C 0.026(3) 0.032(3) 0.024(3) 0.000(2) -0.003(2) -0.010(2)
C1B 0.026(3) 0.023(3) 0.018(3) -0.002(2) -0.003(2) -0.007(2)
C4A 0.019(3) 0.028(3) 0.023(3) -0.003(2) 0.004(2) -0.001(2)
C3F 0.024(3) 0.048(4) 0.027(3) -0.008(3) 0.005(2) 0.001(3)
C8C 0.041(4) 0.050(4) 0.040(4) 0.009(3) 0.008(3) 0.009(3)
C2B 0.028(3) 0.020(3) 0.023(3) 0.002(2) -0.003(2) -0.007(2)
C6D 0.034(3) 0.025(3) 0.023(3) 0.002(2) 0.001(2) -0.005(2)
C3C 0.023(3) 0.036(3) 0.028(3) -0.001(2) 0.004(2) -0.002(3)
C1E 0.030(3) 0.020(3) 0.020(3) 0.000(2) -0.003(2) 0.005(2)
C6A 0.032(3) 0.023(3) 0.027(3) -0.005(2) -0.006(3) 0.003(2)
C8A 0.042(4) 0.026(3) 0.036(3) -0.008(3) 0.003(3) -0.003(3)
C5F 0.031(3) 0.039(3) 0.030(3) -0.005(2) -0.008(2) 0.009(3)
C8D 0.048(4) 0.021(3) 0.037(3) -0.001(2) -0.005(3) 0.001(3)
C9D 0.070(5) 0.027(3) 0.050(4) 0.010(3) -0.022(4) -0.005(3)
O6F 0.095(5) 0.058(3) 0.071(4) 0.019(3) -0.039(3) -0.018(3)
C8B 0.056(4) 0.026(3) 0.041(4) -0.006(3) -0.001(3) 0.009(3)
C8E 0.048(4) 0.032(3) 0.046(4) 0.002(3) 0.014(3) -0.014(3)
C2F 0.021(3) 0.054(4) 0.032(3) -0.017(3) -0.002(2) 0.003(3)
C6C 0.045(4) 0.024(3) 0.029(3) 0.002(2) 0.000(3) -0.001(3)
C4E 0.022(3) 0.037(3) 0.022(3) -0.003(2) -0.003(2) 0.003(2)
C2E 0.027(3) 0.023(3) 0.025(3) -0.001(2) -0.005(2) 0.005(2)
C1F 0.028(3) 0.046(3) 0.030(3) -0.005(3) -0.001(3) 0.014(3)
C6E 0.038(3) 0.033(3) 0.029(3) -0.009(2) -0.004(3) 0.004(3)
C9E 0.061(4) 0.032(3) 0.044(4) -0.004(3) -0.001(3) 0.016(3)
C7F 0.033(4) 0.081(5) 0.031(3) -0.017(3) -0.001(3) -0.017(3)
C6B 0.042(4) 0.028(3) 0.035(3) 0.003(2) 0.011(3) 0.002(3)
C9A 0.101(6) 0.021(3) 0.062(5) -0.011(3) -0.029(5) 0.003(4)
C6F 0.059(4) 0.031(3) 0.057(4) 0.000(3) -0.014(4) 0.009(3)
C7C 0.036(4) 0.103(6) 0.028(3) -0.005(4) -0.011(3) 0.011(4)
C7A 0.038(4) 0.053(4) 0.037(4) 0.009(3) 0.002(3) -0.018(3)
C7D 0.039(4) 0.060(4) 0.050(4) -0.002(3) 0.002(3) 0.019(3)
C7E 0.043(4) 0.034(3) 0.038(4) -0.008(3) -0.005(3) -0.008(3)
C9F 0.109(8) 0.083(6) 0.050(5) 0.024(4) -0.007(5) -0.043(6)
C9C 0.117(7) 0.040(4) 0.054(5) -0.002(3) -0.002(5) 0.027(5)
C8F 0.092(6) 0.063(5) 0.039(4) -0.009(3) 0.004(4) -0.044(5)
C7B 0.126(8) 0.042(4) 0.039(4) 0.017(3) -0.013(4) -0.031(5)
C2 0.073(5) 0.044(4) 0.040(4) 0.002(3) -0.010(4) -0.011(4)
C6 0.072(5) 0.055(5) 0.053(5) -0.006(4) 0.002(4) 0.001(4)
C4 0.129(9) 0.055(5) 0.081(6) 0.018(5) -0.030(6) -0.007(5)
C5 0.101(7) 0.046(5) 0.081(7) 0.002(4) -0.006(6) -0.013(4)
C3 0.091(7) 0.044(5) 0.101(7) 0.002(4) -0.027(5) -0.004(5)
C7 0.051(4) 0.032(4) 0.078(5) -0.007(3) -0.013(4) 0.008(3)
C8 0.048(5) 0.086(5) 0.045(4) -0.001(4) 0.000(3) 0.009(4)

loop_
_atom_type_symbol
_atom_type_description
_atom_type_scat_dispersion_real
_atom_type_scat_dispersion_imag
_atom_type_scat_source
C C 0.0033 0.0016 'International Tables Vol C Tables 4.2.6.8 and 6.1.1.4'
H H 0.0000 0.0000 'International Tables Vol C Tables 4.2.6.8 and 6.1.1.4'
O O 0.0106 0.0060 'International Tables Vol C Tables 4.2.6.8 and 6.1.1.4'

loop_
_geom_angle_atom_site_label_1
_geom_angle_atom_site_label_2
_geom_angle_atom_site_label_3
_geom_angle
_geom_angle_site_symmetry_1
_geom_angle_site_symmetry_3
_geom_angle_publ_flag
C1A O4F C4F 118.2(4) . . ?
C1A O5A C5A 114.5(4) . . ?
C1D O4C C4C 117.8(4) . . ?
C1E O5E C5E 113.4(4) . . ?
C1C O4B C4B 117.1(4) . . ?
C1B O5B C5B 112.5(4) . . ?
C1D O5D C5D 114.8(4) . . ?
C8F O3F C3F 113.8(5) . . ?
C9D O6D C6D 111.0(4) . . ?
C1B O4A C4A 119.0(4) . . ?
C3E O3E C8E 113.7(4) . . ?
C1C O5C C5C 114.1(4) . . ?
C3C O3C C8C 113.5(4) . . ?
C6E O6E C9E 111.0(4) . . ?
C8A O3A C3A 112.6(4) . . ?
C1E O4D C4D 119.4(4) . . ?
C2C O2C C7C 113.7(5) . . ?
C3D O3D C8D 112.4(4) . . ?
C3B O3B C8B 114.0(4) . . ?
C1F O4E C4E 117.6(4) . . ?
C7B O2B C2B 114.2(4) . . ?
O2D C2D C3D 109.9(4) . . ?
O2D C2D C1D 111.4(4) . . ?
C3D C2D C1D 108.4(4) . . ?
O2D C2D H2D 109.0 . . ?
C3D C2D H2D 109.0 . . ?
C1D C2D H2D 109.0 . . ?
O4F C1A O5A 110.9(4) . . ?
O4F C1A C2A 109.5(4) . . ?
O5A C1A C2A 108.9(4) . . ?
O4F C1A H1A 109.2 . . ?
O5A C1A H1A 109.2 . . ?
C2A C1A H1A 109.2 . . ?
O5D C1D O4C 111.7(4) . . ?
O5D C1D C2D 108.8(4) . . ?
O4C C1D C2D 108.7(4) . . ?
O5D C1D H1D 109.2 . . ?
O4C C1D H1D 109.2 . . ?
C2D C1D H1D 109.2 . . ?
C7A O2A C2A 113.6(4) . . ?
C7D O2D C2D 113.1(4) . . ?
O5B C5B C6B 107.8(4) . . ?
O5B C5B C4B 107.9(4) . . ?
C6B C5B C4B 114.9(4) . . ?
O5B C5B H5B 108.7 . . ?
C6B C5B H5B 108.7 . . ?
C4B C5B H5B 108.7 . . ?
C6A O6A C9A 110.3(4) . . ?
O4D C4D C3D 105.2(4) . . ?
O4D C4D C5D 110.0(4) . . ?
C3D C4D C5D 112.0(4) . . ?
O4D C4D H4D 109.8 . . ?
C3D C4D H4D 109.8 . . ?
C5D C4D H4D 109.8 . . ?
C1F O5F C5F 114.6(4) . . ?
O3A C3A C2A 109.8(4) . . ?
O3A C3A C4A 108.9(4) . . ?
C2A C3A C4A 111.3(4) . . ?
O3A C3A H3A 108.9 . . ?
C2A C3A H3A 108.9 . . ?
C4A C3A H3A 108.9 . . ?
O4B C4B C3B 106.5(4) . . ?
O4B C4B C5B 110.8(4) . . ?
C3B C4B C5B 110.6(4) . . ?
O4B C4B H4B 109.6 . . ?
C3B C4B H4B 109.6 . . ?
C5B C4B H4B 109.6 . . ?
O5C C5C C6C 105.3(4) . . ?
O5C C5C C4C 111.1(4) . . ?
C6C C5C C4C 113.8(4) . . ?
O5C C5C H5C 108.8 . . ?
C6C C5C H5C 108.8 . . ?
C4C C5C H5C 108.8 . . ?
O2C C2C C3C 107.2(5) . . ?
O2C C2C C1C 113.1(4) . . ?
C3C C2C C1C 110.5(4) . . ?
O2C C2C H2C 108.7 . . ?
C3C C2C H2C 108.7 . . ?
C1C C2C H2C 108.7 . . ?
O4F C4F C3F 108.1(4) . . ?
O4F C4F C5F 109.1(4) . . ?
C3F C4F C5F 112.5(4) . . ?
O4F C4F H4F 109.0 . . ?
C3F C4F H4F 109.0 . . ?
C5F C4F H4F 109.0 . . ?
O3D C3D C4D 109.8(4) . . ?
O3D C3D C2D 109.7(4) . . ?
C4D C3D C2D 109.3(4) . . ?
O3D C3D H3D 109.3 . . ?
C4D C3D H3D 109.3 . . ?
C2D C3D H3D 109.3 . . ?
O3B C3B C4B 109.8(4) . . ?
O3B C3B C2B 108.3(4) . . ?
C4B C3B C2B 110.1(4) . . ?
O3B C3B H3B 109.5 . . ?
C4B C3B H3B 109.5 . . ?
C2B C3B H3B 109.5 . . ?
O5A C5A C6A 104.8(4) . . ?
O5A C5A C4A 111.4(4) . . ?
C6A C5A C4A 112.8(4) . . ?
O5A C5A H5A 109.2 . . ?
C6A C5A H5A 109.2 . . ?
C4A C5A H5A 109.2 . . ?
C9C O6C C6C 112.2(5) . . ?
O2A C2A C3A 108.8(4) . . ?
O2A C2A C1A 112.3(4) . . ?
C3A C2A C1A 109.4(4) . . ?
O2A C2A H2A 108.8 . . ?
C3A C2A H2A 108.8 . . ?
C1A C2A H2A 108.8 . . ?
O5E C5E C6E 107.3(4) . . ?
O5E C5E C4E 108.8(4) . . ?
C6E C5E C4E 113.5(5) . . ?
O5E C5E H5E 109.0 . . ?
C6E C5E H5E 109.0 . . ?
C4E C5E H5E 109.0 . . ?
C2E O2E C7E 114.1(4) . . ?
C2F O2F C7F 112.8(5) . . ?
O3E C3E C2E 110.0(4) . . ?
O3E C3E C4E 110.2(4) . . ?
C2E C3E C4E 108.6(4) . . ?
O3E C3E H3E 109.3 . . ?
C2E C3E H3E 109.3 . . ?
C4E C3E H3E 109.3 . . ?
C6B O6B C9B 113.3(6) . . ?
O5D C5D C6D 105.2(4) . . ?
O5D C5D C4D 111.6(4) . . ?
C6D C5D C4D 113.1(4) . . ?
O5D C5D H5D 108.9 . . ?
C6D C5D H5D 108.9 . . ?
C4D C5D H5D 108.9 . . ?
O4C C4C C3C 107.8(4) . . ?
O4C C4C C5C 108.8(4) . . ?
C3C C4C C5C 111.9(4) . . ?
O4C C4C H4C 109.5 . . ?
C3C C4C H4C 109.5 . . ?
C5C C4C H4C 109.5 . . ?
O4B C1C O5C 111.3(4) . . ?
O4B C1C C2C 108.8(4) . . ?
O5C C1C C2C 108.4(4) . . ?
O4B C1C H1C 109.4 . . ?
O5C C1C H1C 109.4 . . ?
C2C C1C H1C 109.4 . . ?
O4A C1B O5B 111.4(4) . . ?
O4A C1B C2B 108.4(4) . . ?
O5B C1B C2B 108.3(4) . . ?
O4A C1B H1B 109.6 . . ?
O5B C1B H1B 109.6 . . ?
C2B C1B H1B 109.6 . . ?
O4A C4A C3A 105.0(4) . . ?
O4A C4A C5A 110.7(4) . . ?
C3A C4A C5A 112.2(4) . . ?
O4A C4A H4A 109.6 . . ?
C3A C4A H4A 109.6 . . ?
C5A C4A H4A 109.6 . . ?
O3F C3F C4F 106.8(4) . . ?
O3F C3F C2F 111.0(5) . . ?
C4F C3F C2F 112.2(5) . . ?
O3F C3F H3F 108.9 . . ?
C4F C3F H3F 108.9 . . ?
C2F C3F H3F 108.9 . . ?
O3C C8C H8C1 109.5 . . ?
O3C C8C H8C2 109.5 . . ?
H8C1 C8C H8C2 109.5 . . ?
O3C C8C H8C3 109.5 . . ?
H8C1 C8C H8C3 109.5 . . ?
H8C2 C8C H8C3 109.5 . . ?
O2B C2B C3B 108.1(4) . . ?
O2B C2B C1B 111.5(4) . . ?
C3B C2B C1B 111.1(4) . . ?
O2B C2B H2B 108.7 . . ?
C3B C2B H2B 108.7 . . ?
C1B C2B H2B 108.7 . . ?
O6D C6D C5D 108.5(4) . . ?
O6D C6D H6D1 110.0 . . ?
C5D C6D H6D1 110.0 . . ?
O6D C6D H6D2 110.0 . . ?
C5D C6D H6D2 110.0 . . ?
H6D1 C6D H6D2 108.4 . . ?
O3C C3C C4C 107.7(4) . . ?
O3C C3C C2C 111.4(4) . . ?
C4C C3C C2C 111.7(5) . . ?
O3C C3C H3C 108.7 . . ?
C4C C3C H3C 108.7 . . ?
C2C C3C H3C 108.7 . . ?
O4D C1E O5E 111.3(4) . . ?
O4D C1E C2E 108.6(4) . . ?
O5E C1E C2E 108.0(4) . . ?
O4D C1E H1E 109.7 . . ?
O5E C1E H1E 109.7 . . ?
C2E C1E H1E 109.7 . . ?
O6A C6A C5A 109.2(4) . . ?
O6A C6A H6A1 109.8 . . ?
C5A C6A H6A1 109.8 . . ?
O6A C6A H6A2 109.8 . . ?
C5A C6A H6A2 109.8 . . ?
H6A1 C6A H6A2 108.3 . . ?
O3A C8A H8A1 109.5 . . ?
O3A C8A H8A2 109.5 . . ?
H8A1 C8A H8A2 109.5 . . ?
O3A C8A H8A3 109.5 . . ?
H8A1 C8A H8A3 109.5 . . ?
H8A2 C8A H8A3 109.5 . . ?
O5F C5F C6F 106.0(4) . . ?
O5F C5F C4F 110.9(4) . . ?
C6F C5F C4F 111.1(5) . . ?
O5F C5F H5F 109.6 . . ?
C6F C5F H5F 109.6 . . ?
C4F C5F H5F 109.6 . . ?
O3D C8D H8D1 109.5 . . ?
O3D C8D H8D2 109.5 . . ?
H8D1 C8D H8D2 109.5 . . ?
O3D C8D H8D3 109.5 . . ?
H8D1 C8D H8D3 109.5 . . ?
H8D2 C8D H8D3 109.5 . . ?
O6D C9D H9D1 109.5 . . ?
O6D C9D H9D2 109.5 . . ?
H9D1 C9D H9D2 109.5 . . ?
O6D C9D H9D3 109.5 . . ?
H9D1 C9D H9D3 109.5 . . ?
H9D2 C9D H9D3 109.5 . . ?
C9F O6F C6F 114.4(6) . . ?
O3B C8B H8B1 109.5 . . ?
O3B C8B H8B2 109.5 . . ?
H8B1 C8B H8B2 109.5 . . ?
O3B C8B H8B3 109.5 . . ?
H8B1 C8B H8B3 109.5 . . ?
H8B2 C8B H8B3 109.5 . . ?
O3E C8E H8E1 109.5 . . ?
O3E C8E H8E2 109.5 . . ?
H8E1 C8E H8E2 109.5 . . ?
O3E C8E H8E3 109.5 . . ?
H8E1 C8E H8E3 109.5 . . ?
H8E2 C8E H8E3 109.5 . . ?
O2F C2F C3F 106.2(5) . . ?
O2F C2F C1F 113.2(5) . . ?
C3F C2F C1F 110.2(5) . . ?
O2F C2F H2F 109.0 . . ?
C3F C2F H2F 109.0 . . ?
C1F C2F H2F 109.0 . . ?
O6C C6C C5C 107.8(4) . . ?
O6C C6C H6C1 110.1 . . ?
C5C C6C H6C1 110.1 . . ?
O6C C6C H6C2 110.1 . . ?
C5C C6C H6C2 110.1 . . ?
H6C1 C6C H6C2 108.5 . . ?
O4E C4E C3E 107.8(4) . . ?
O4E C4E C5E 109.9(4) . . ?
C3E C4E C5E 110.6(4) . . ?
O4E C4E H4E 109.5 . . ?
C3E C4E H4E 109.5 . . ?
C5E C4E H4E 109.5 . . ?
O2E C2E C3E 111.8(4) . . ?
O2E C2E C1E 108.2(4) . . ?
C3E C2E C1E 110.0(4) . . ?
O2E C2E H2E 108.9 . . ?
C3E C2E H2E 108.9 . . ?
C1E C2E H2E 108.9 . . ?
O5F C1F O4E 111.6(4) . . ?
O5F C1F C2F 108.5(4) . . ?
O4E C1F C2F 109.6(4) . . ?
O5F C1F H1F 109.0 . . ?
O4E C1F H1F 109.0 . . ?
C2F C1F H1F 109.0 . . ?
O6E C6E C5E 109.1(4) . . ?
O6E C6E H6E1 109.9 . . ?
C5E C6E H6E1 109.9 . . ?
O6E C6E H6E2 109.9 . . ?
C5E C6E H6E2 109.9 . . ?
H6E1 C6E H6E2 108.3 . . ?
O6E C9E H9E1 109.5 . . ?
O6E C9E H9E2 109.5 . . ?
H9E1 C9E H9E2 109.5 . . ?
O6E C9E H9E3 109.5 . . ?
H9E1 C9E H9E3 109.5 . . ?
H9E2 C9E H9E3 109.5 . . ?
O2F C7F H7F1 109.5 . . ?
O2F C7F H7F2 109.5 . . ?
H7F1 C7F H7F2 109.5 . . ?
O2F C7F H7F3 109.5 . . ?
H7F1 C7F H7F3 109.5 . . ?
H7F2 C7F H7F3 109.5 . . ?
O6B C6B C5B 109.6(5) . . ?
O6B C6B H6B1 109.7 . . ?
C5B C6B H6B1 109.7 . . ?
O6B C6B H6B2 109.7 . . ?
C5B C6B H6B2 109.7 . . ?
H6B1 C6B H6B2 108.2 . . ?
O6A C9A H9A1 109.5 . . ?
O6A C9A H9A2 109.5 . . ?
H9A1 C9A H9A2 109.5 . . ?
O6A C9A H9A3 109.5 . . ?
H9A1 C9A H9A3 109.5 . . ?
H9A2 C9A H9A3 109.5 . . ?
O6F C6F C5F 113.2(6) . . ?
O6F C6F H6F1 108.9 . . ?
C5F C6F H6F1 108.9 . . ?
O6F C6F H6F2 108.9 . . ?
C5F C6F H6F2 108.9 . . ?
H6F1 C6F H6F2 107.8 . . ?
O2C C7C H7C1 109.5 . . ?
O2C C7C H7C2 109.5 . . ?
H7C1 C7C H7C2 109.5 . . ?
O2C C7C H7C3 109.5 . . ?
H7C1 C7C H7C3 109.5 . . ?
H7C2 C7C H7C3 109.5 . . ?
O2A C7A H7A1 109.5 . . ?
O2A C7A H7A2 109.5 . . ?
H7A1 C7A H7A2 109.5 . . ?
O2A C7A H7A3 109.5 . . ?
H7A1 C7A H7A3 109.5 . . ?
H7A2 C7A H7A3 109.5 . . ?
O2D C7D H7D1 109.5 . . ?
O2D C7D H7D2 109.5 . . ?
H7D1 C7D H7D2 109.5 . . ?
O2D C7D H7D3 109.5 . . ?
H7D1 C7D H7D3 109.5 . . ?
H7D2 C7D H7D3 109.5 . . ?
O2E C7E H7E1 109.5 . . ?
O2E C7E H7E2 109.5 . . ?
H7E1 C7E H7E2 109.5 . . ?
O2E C7E H7E3 109.5 . . ?
H7E1 C7E H7E3 109.5 . . ?
H7E2 C7E H7E3 109.5 . . ?
O6F C9F H9F1 109.5 . . ?
O6F C9F H9F2 109.5 . . ?
H9F1 C9F H9F2 109.5 . . ?
O6F C9F H9F3 109.5 . . ?
H9F1 C9F H9F3 109.5 . . ?
H9F2 C9F H9F3 109.5 . . ?
O6C C9C H9C1 109.5 . . ?
O6C C9C H9C2 109.5 . . ?
H9C1 C9C H9C2 109.5 . . ?
O6C C9C H9C3 109.5 . . ?
H9C1 C9C H9C3 109.5 . . ?
H9C2 C9C H9C3 109.5 . . ?
O3F C8F H8F1 109.5 . . ?
O3F C8F H8F2 109.5 . . ?
H8F1 C8F H8F2 109.5 . . ?
O3F C8F H8F3 109.5 . . ?
H8F1 C8F H8F3 109.5 . . ?
H8F2 C8F H8F3 109.5 . . ?
O2B C7B H7B1 109.5 . . ?
O2B C7B H7B2 109.5 . . ?
H7B1 C7B H7B2 109.5 . . ?
O2B C7B H7B3 109.5 . . ?
H7B1 C7B H7B3 109.5 . . ?
H7B2 C7B H7B3 109.5 . . ?
O6B C9B H9B1 109.5 . . ?
O6B C9B H9B2 109.5 . . ?
H9B1 C9B H9B2 109.5 . . ?
O6B C9B H9B3 109.5 . . ?
H9B1 C9B H9B3 109.5 . . ?
H9B2 C9B H9B3 109.5 . . ?
C3 C2 C6 114.4(6) . . ?
C3 C2 H22 108.7 . . ?
C6 C2 H22 108.7 . . ?
C3 C2 H21 108.7 . . ?
C6 C2 H21 108.7 . . ?
H22 C2 H21 107.6 . . ?
C7 C6 C2 116.1(6) . . ?
C7 C6 H6A 108.3 . . ?
C2 C6 H6A 108.3 . . ?
C7 C6 H6B 108.3 . . ?
C2 C6 H6B 108.3 . . ?
H6A C6 H6B 107.4 . . ?
C3 C4 C5 118.8(7) . . ?
C3 C4 H4G 107.6 . . ?
C5 C4 H4G 107.6 . . ?
C3 C4 H4H 107.6 . . ?
C5 C4 H4H 107.6 . . ?
H4G C4 H4H 107.1 . . ?
C4 C5 H5G 109.5 . . ?
C4 C5 H5H 109.5 . . ?
H5G C5 H5H 109.5 . . ?
C4 C5 H5I 109.5 . . ?
H5G C5 H5I 109.5 . . ?
H5H C5 H5I 109.5 . . ?
C2 C3 C4 121.8(7) . . ?
C2 C3 H3G 106.9 . . ?
C4 C3 H3G 106.9 . . ?
C2 C3 H3H 106.9 . . ?
C4 C3 H3H 106.9 . . ?
H3G C3 H3H 106.7 . . ?
C1G O1G H1G 109.5 . . ?
C1G O2G O2H 101.3(9) . . ?
O2G C1G O1G 124.8(10) . . ?
C6 C7 C8 109.2(6) . . ?
C6 C7 H7A 109.8 . . ?
C8 C7 H7A 109.8 . . ?
C6 C7 H7B 109.8 . . ?
C8 C7 H7B 109.8 . . ?
H7A C7 H7B 108.3 . . ?
C7 C8 H8A 109.5 . . ?
C7 C8 H8B 109.5 . . ?
H8A C8 H8B 109.5 . . ?
C7 C8 H8C 109.5 . . ?
H8A C8 H8C 109.5 . . ?
H8B C8 H8C 109.5 . . ?
O2H C1H O3H 131(3) . . ?
C1H O2H O2G 112.2(19) . . ?
C1H O2H H2H 109.5 . . ?
O2G O2H H2H 135.9 . . ?

loop_
_geom_bond_atom_site_label_1
_geom_bond_atom_site_label_2
_geom_bond_distance
_geom_bond_site_symmetry_2
_geom_bond_publ_flag
O4F C1A 1.412(6) . ?
O4F C4F 1.423(6) . ?
O5A C1A 1.424(6) . ?
O5A C5A 1.449(6) . ?
O4C C1D 1.415(6) . ?
O4C C4C 1.429(6) . ?
O5E C1E 1.424(6) . ?
O5E C5E 1.442(6) . ?
O4B C1C 1.419(6) . ?
O4B C4B 1.438(6) . ?
O5B C1B 1.430(6) . ?
O5B C5B 1.448(6) . ?
O5D C1D 1.404(6) . ?
O5D C5D 1.442(6) . ?
O3F C8F 1.424(8) . ?
O3F C3F 1.425(7) . ?
O6D C9D 1.411(6) . ?
O6D C6D 1.413(6) . ?
O4A C1B 1.411(6) . ?
O4A C4A 1.434(6) . ?
O3E C3E 1.415(6) . ?
O3E C8E 1.436(7) . ?
O5C C1C 1.420(6) . ?
O5C C5C 1.444(6) . ?
O3C C3C 1.419(6) . ?
O3C C8C 1.430(7) . ?
O6E C6E 1.414(7) . ?
O6E C9E 1.435(6) . ?
O3A C8A 1.425(6) . ?
O3A C3A 1.426(6) . ?
O4D C1E 1.406(6) . ?
O4D C4D 1.441(6) . ?
O2C C2C 1.411(7) . ?
O2C C7C 1.430(7) . ?
O3D C3D 1.427(6) . ?
O3D C8D 1.428(6) . ?
O3B C3B 1.427(6) . ?
O3B C8B 1.433(6) . ?
O4E C1F 1.418(6) . ?
O4E C4E 1.435(6) . ?
O2B C7B 1.389(7) . ?
O2B C2B 1.420(6) . ?
C2D O2D 1.416(6) . ?
C2D C3D 1.517(7) . ?
C2D C1D 1.525(7) . ?
C2D H2D 1.0000 . ?
C1A C2A 1.518(8) . ?
C1A H1A 1.0000 . ?
C1D H1D 1.0000 . ?
O2A C7A 1.390(7) . ?
O2A C2A 1.424(6) . ?
O2D C7D 1.394(7) . ?
C5B C6B 1.501(7) . ?
C5B C4B 1.522(7) . ?
C5B H5B 1.0000 . ?
O6A C6A 1.409(6) . ?
O6A C9A 1.421(7) . ?
C4D C3D 1.513(7) . ?
C4D C5D 1.538(7) . ?
C4D H4D 1.0000 . ?
O5F C1F 1.406(7) . ?
O5F C5F 1.438(6) . ?
C3A C2A 1.504(7) . ?
C3A C4A 1.518(7) . ?
C3A H3A 1.0000 . ?
C4B C3B 1.515(7) . ?
C4B H4B 1.0000 . ?
C5C C6C 1.504(7) . ?
C5C C4C 1.533(7) . ?
C5C H5C 1.0000 . ?
C2C C3C 1.517(7) . ?
C2C C1C 1.518(8) . ?
C2C H2C 1.0000 . ?
C4F C3F 1.514(7) . ?
C4F C5F 1.534(8) . ?
C4F H4F 1.0000 . ?
C3D H3D 1.0000 . ?
C3B C2B 1.518(7) . ?
C3B H3B 1.0000 . ?
C5A C6A 1.513(7) . ?
C5A C4A 1.525(7) . ?
C5A H5A 1.0000 . ?
O6C C9C 1.417(7) . ?
O6C C6C 1.421(7) . ?
C2A H2A 1.0000 . ?
C5E C6E 1.507(7) . ?
C5E C4E 1.539(7) . ?
C5E H5E 1.0000 . ?
O2E C2E 1.425(6) . ?
O2E C7E 1.428(6) . ?
O2F C2F 1.424(7) . ?
O2F C7F 1.436(7) . ?
C3E C2E 1.517(7) . ?
C3E C4E 1.528(7) . ?
C3E H3E 1.0000 . ?
O6B C6B 1.415(7) . ?
O6B C9B 1.435(9) . ?
C5D C6D 1.514(7) . ?
C5D H5D 1.0000 . ?
C4C C3C 1.516(7) . ?
C4C H4C 1.0000 . ?
C1C H1C 1.0000 . ?
C1B C2B 1.520(7) . ?
C1B H1B 1.0000 . ?
C4A H4A 1.0000 . ?
C3F C2F 1.516(8) . ?
C3F H3F 1.0000 . ?
C8C H8C1 0.9800 . ?
C8C H8C2 0.9800 . ?
C8C H8C3 0.9800 . ?
C2B H2B 1.0000 . ?
C6D H6D1 0.9900 . ?
C6D H6D2 0.9900 . ?
C3C H3C 1.0000 . ?
C1E C2E 1.526(7) . ?
C1E H1E 1.0000 . ?
C6A H6A1 0.9900 . ?
C6A H6A2 0.9900 . ?
C8A H8A1 0.9800 . ?
C8A H8A2 0.9800 . ?
C8A H8A3 0.9800 . ?
C5F C6F 1.514(8) . ?
C5F H5F 1.0000 . ?
C8D H8D1 0.9800 . ?
C8D H8D2 0.9800 . ?
C8D H8D3 0.9800 . ?
C9D H9D1 0.9800 . ?
C9D H9D2 0.9800 . ?
C9D H9D3 0.9800 . ?
O6F C9F 1.367(10) . ?
O6F C6F 1.422(8) . ?
C8B H8B1 0.9800 . ?
C8B H8B2 0.9800 . ?
C8B H8B3 0.9800 . ?
C8E H8E1 0.9800 . ?
C8E H8E2 0.9800 . ?
C8E H8E3 0.9800 . ?
C2F C1F 1.526(8) . ?
C2F H2F 1.0000 . ?
C6C H6C1 0.9900 . ?
C6C H6C2 0.9900 . ?
C4E H4E 1.0000 . ?
C2E H2E 1.0000 . ?
C1F H1F 1.0000 . ?
C6E H6E1 0.9900 . ?
C6E H6E2 0.9900 . ?
C9E H9E1 0.9800 . ?
C9E H9E2 0.9800 . ?
C9E H9E3 0.9800 . ?
C7F H7F1 0.9800 . ?
C7F H7F2 0.9800 . ?
C7F H7F3 0.9800 . ?
C6B H6B1 0.9900 . ?
C6B H6B2 0.9900 . ?
C9A H9A1 0.9800 . ?
C9A H9A2 0.9800 . ?
C9A H9A3 0.9800 . ?
C6F H6F1 0.9900 . ?
C6F H6F2 0.9900 . ?
C7C H7C1 0.9800 . ?
C7C H7C2 0.9800 . ?
C7C H7C3 0.9800 . ?
C7A H7A1 0.9800 . ?
C7A H7A2 0.9800 . ?
C7A H7A3 0.9800 . ?
C7D H7D1 0.9800 . ?
C7D H7D2 0.9800 . ?
C7D H7D3 0.9800 . ?
C7E H7E1 0.9800 . ?
C7E H7E2 0.9800 . ?
C7E H7E3 0.9800 . ?
C9F H9F1 0.9800 . ?
C9F H9F2 0.9800 . ?
C9F H9F3 0.9800 . ?
C9C H9C1 0.9800 . ?
C9C H9C2 0.9800 . ?
C9C H9C3 0.9800 . ?
C8F H8F1 0.9800 . ?
C8F H8F2 0.9800 . ?
C8F H8F3 0.9800 . ?
C7B H7B1 0.9800 . ?
C7B H7B2 0.9800 . ?
C7B H7B3 0.9800 . ?
C9B H9B1 0.9800 . ?
C9B H9B2 0.9800 . ?
C9B H9B3 0.9800 . ?
C2 C3 1.464(10) . ?
C2 C6 1.540(9) . ?
C2 H22 0.9900 . ?
C2 H21 0.9900 . ?
C6 C7 1.508(9) . ?
C6 H6A 0.9900 . ?
C6 H6B 0.9900 . ?
C4 C3 1.467(6) . ?
C4 C5 1.496(11) . ?
C4 H4G 0.9900 . ?
C4 H4H 0.9900 . ?
C5 H5G 0.9800 . ?
C5 H5H 0.9800 . ?
C5 H5I 0.9800 . ?
C3 H3G 0.9900 . ?
C3 H3H 0.9900 . ?
O1G C1G 1.324(12) . ?
O1G H1G 0.8400 . ?
O2G C1G 1.237(11) . ?
O2G O2H 1.597(19) . ?
C7 C8 1.529(10) . ?
C7 H7A 0.9900 . ?
C7 H7B 0.9900 . ?
C8 H8A 0.9800 . ?
C8 H8B 0.9800 . ?
C8 H8C 0.9800 . ?
C1H O2H 1.20(3) . ?
C1H O3H 1.24(3) . ?
O2H H2H 0.8400 . ?

loop_
_geom_hbond_atom_site_label_D
_geom_hbond_atom_site_label_H
_geom_hbond_atom_site_label_A
_geom_hbond_distance_DH
_geom_hbond_distance_HA
_geom_hbond_distance_DA
_geom_hbond_angle_DHA
_geom_hbond_site_symmetry_A
_geom_hbond_publ_flag
C2D H2D O6E 1.00 2.45 3.420(6) 163.8 3_456 yes
C2A H2A O6B 1.00 2.44 3.418(7) 165.0 3 yes
C1C H1C O1W 1.00 2.36 3.27(2) 150.9 4_545 yes
C4A H4A O1W 1.00 2.58 3.40(2) 138.4 2_564 yes
C8C H8C3 O2C 0.98 2.42 3.044(8) 121.1 . yes
C2B H2B O5A 1.00 2.34 3.316(6) 164.9 3_455 yes
C6D H6D1 O5E 0.99 2.31 3.204(7) 149.9 . yes
C6A H6A1 O5B 0.99 2.29 3.195(7) 151.0 . yes
C6A H6A2 O3B 0.99 2.64 3.585(7) 160.7 3 yes
C8A H8A1 O2B 0.98 2.61 3.288(7) 126.2 . yes
C6C H6C1 O5D 0.99 2.60 3.474(7) 147.0 . yes
C6C H6C1 O6D 0.99 2.65 3.516(7) 146.0 . yes
C2E H2E O5D 1.00 2.57 3.543(6) 164.7 3_556 yes
C6E H6E2 O5F 0.99 2.52 3.286(7) 133.6 . yes
C7F H7F3 O3C 0.98 2.44 3.259(7) 141.2 1_655 yes
C6B H6B2 O5C 0.99 2.47 3.183(7) 128.9 . yes
C6F H6F1 O5A 0.99 2.52 3.350(8) 140.7 . yes
C6F H6F1 O6A 0.99 2.60 3.476(8) 147.4 . yes
C6F H6F2 O2G^b 0.99 2.61 3.472(9) 145.9 4_645 yes
C7E H7E3 O3E 0.98 2.52 3.125(7) 119.9 . yes
C9F H9F3 O6A 0.98 2.56 3.455(9) 152.6 . yes
C9C H9C1 O6D 0.98 2.58 3.487(9) 153.7 . yes
C8F H8F3 O2F 0.98 2.45 3.073(8) 121.1 . yes
C7B H7B1 O2W 0.98 1.90 2.80(2) 151.8 2_564 yes
C9B H9B3 O3H^b 0.98 2.39 3.26(2) 148.0 4_545 yes
O1G^b H1G^b O6F 0.84 2.06 2.825(9) 151.3 4_655 yes
O2H^b H2H^b O1W 0.84 1.94 2.77(3) 168.8 . yes
O2H^b H2H^b O2W 0.84 1.70 2.37(3) 135.4 . yes

loop_
_geom_torsion_atom_site_label_1
_geom_torsion_atom_site_label_2
_geom_torsion_atom_site_label_3
_geom_torsion_atom_site_label_4
_geom_torsion
_geom_torsion_site_symmetry_1
_geom_torsion_site_symmetry_2
_geom_torsion_site_symmetry_3
_geom_torsion_site_symmetry_4
_geom_torsion_publ_flag
C4F O4F C1A O5A 96.4(5) . . . . ?
C4F O4F C1A C2A -143.4(4) . . . . ?
C5A O5A C1A O4F 58.8(6) . . . . ?
C5A O5A C1A C2A -61.8(5) . . . . ?
C5D O5D C1D O4C 58.4(5) . . . . ?
C5D O5D C1D C2D -61.6(5) . . . . ?
C4C O4C C1D O5D 95.3(5) . . . . ?
C4C O4C C1D C2D -144.6(4) . . . . ?
O2D C2D C1D O5D -175.6(4) . . . . ?
C3D C2D C1D O5D 63.4(5) . . . . ?
O2D C2D C1D O4C 62.6(5) . . . . ?
C3D C2D C1D O4C -58.4(5) . . . . ?
C3D C2D O2D C7D -139.3(5) . . . . ?
C1D C2D O2D C7D 100.6(5) . . . . ?
C1B O5B C5B C6B -170.5(4) . . . . ?
C1B O5B C5B C4B 64.9(5) . . . . ?
C1E O4D C4D C3D 145.4(4) . . . . ?
C1E O4D C4D C5D -93.8(5) . . . . ?
C8A O3A C3A C2A -119.2(5) . . . . ?
C8A O3A C3A C4A 118.7(5) . . . . ?
C1C O4B C4B C3B 140.8(4) . . . . ?
C1C O4B C4B C5B -98.8(5) . . . . ?
O5B C5B C4B O4B -175.8(4) . . . . ?
C6B C5B C4B O4B 64.0(6) . . . . ?
O5B C5B C4B C3B -57.8(5) . . . . ?
C6B C5B C4B C3B -178.1(4) . . . . ?
C1C O5C C5C C6C -178.5(4) . . . . ?
C1C O5C C5C C4C 57.9(5) . . . . ?
C7C O2C C2C C3C -171.6(4) . . . . ?
C7C O2C C2C C1C 66.4(6) . . . . ?
C1A O4F C4F C3F 119.1(5) . . . . ?
C1A O4F C4F C5F -118.3(5) . . . . ?
C8D O3D C3D C4D 116.6(5) . . . . ?
C8D O3D C3D C2D -123.3(5) . . . . ?
O4D C4D C3D O3D -68.6(5) . . . . ?
C5D C4D C3D O3D 171.9(4) . . . . ?
O4D C4D C3D C2D 171.0(4) . . . . ?
C5D C4D C3D C2D 51.5(5) . . . . ?
O2D C2D C3D O3D 58.6(5) . . . . ?
C1D C2D C3D O3D -179.4(4) . . . . ?
O2D C2D C3D C4D 179.1(4) . . . . ?
C1D C2D C3D C4D -58.9(5) . . . . ?
C8B O3B C3B C4B 114.1(5) . . . . ?
C8B O3B C3B C2B -125.7(5) . . . . ?
O4B C4B C3B O3B -67.1(5) . . . . ?
C5B C4B C3B O3B 172.4(4) . . . . ?
O4B C4B C3B C2B 173.7(4) . . . . ?
C5B C4B C3B C2B 53.2(5) . . . . ?
C1A O5A C5A C6A 177.1(4) . . . . ?
C1A O5A C5A C4A 54.8(5) . . . . ?
C7A O2A C2A C3A -151.3(5) . . . . ?
C7A O2A C2A C1A 87.4(6) . . . . ?
O3A C3A C2A O2A 60.6(6) . . . . ?
C4A C3A C2A O2A -178.7(4) . . . . ?
O3A C3A C2A C1A -176.4(4) . . . . ?
C4A C3A C2A C1A -55.7(6) . . . . ?
O4F C1A C2A O2A 60.5(5) . . . . ?
O5A C1A C2A O2A -178.1(4) . . . . ?
O4F C1A C2A C3A -60.5(5) . . . . ?
O5A C1A C2A C3A 61.0(5) . . . . ?
C1E O5E C5E C6E -175.3(4) . . . . ?
C1E O5E C5E C4E 61.5(5) . . . . ?
C8E O3E C3E C2E -128.3(5) . . . . ?
C8E O3E C3E C4E 111.9(5) . . . . ?
C1D O5D C5D C6D 176.4(4) . . . . ?
C1D O5D C5D C4D 53.4(5) . . . . ?
O4D C4D C5D O5D -163.8(4) . . . . ?
C3D C4D C5D O5D -47.2(5) . . . . ?
O4D C4D C5D C6D 77.8(5) . . . . ?
C3D C4D C5D C6D -165.6(4) . . . . ?
C1D O4C C4C C3C 115.9(4) . . . . ?
C1D O4C C4C C5C -122.6(4) . . . . ?
O5C C5C C4C O4C -167.1(4) . . . . ?
C6C C5C C4C O4C 74.3(5) . . . . ?
O5C C5C C4C C3C -48.2(6) . . . . ?
C6C C5C C4C C3C -166.8(5) . . . . ?
C4B O4B C1C O5C 108.5(5) . . . . ?
C4B O4B C1C C2C -132.1(4) . . . . ?
C5C O5C C1C O4B 56.4(5) . . . . ?
C5C O5C C1C C2C -63.2(5) . . . . ?
O2C C2C C1C O4B 58.4(6) . . . . ?
C3C C2C C1C O4B -61.8(6) . . . . ?
O2C C2C C1C O5C 179.5(4) . . . . ?
C3C C2C C1C O5C 59.4(6) . . . . ?
C4A O4A C1B O5B 98.6(5) . . . . ?
C4A O4A C1B C2B -142.4(4) . . . . ?
C5B O5B C1B O4A 55.0(5) . . . . ?
C5B O5B C1B C2B -64.2(5) . . . . ?
C1B O4A C4A C3A 142.7(4) . . . . ?
C1B O4A C4A C5A -96.1(5) . . . . ?
O3A C3A C4A O4A -69.4(5) . . . . ?
C2A C3A C4A O4A 169.4(4) . . . . ?
O3A C3A C4A C5A 170.3(4) . . . . ?
C2A C3A C4A C5A 49.1(6) . . . . ?
O5A C5A C4A O4A -163.8(4) . . . . ?
C6A C5A C4A O4A 78.7(5) . . . . ?
O5A C5A C4A C3A -46.9(5) . . . . ?
C6A C5A C4A C3A -164.4(4) . . . . ?
C8F O3F C3F C4F 139.0(5) . . . . ?
C8F O3F C3F C2F -98.5(6) . . . . ?
O4F C4F C3F O3F -72.0(5) . . . . ?
C5F C4F C3F O3F 167.5(4) . . . . ?
O4F C4F C3F C2F 166.2(4) . . . . ?
C5F C4F C3F C2F 45.7(6) . . . . ?
C7B O2B C2B C3B -150.0(6) . . . . ?
C7B O2B C2B C1B 87.6(6) . . . . ?
O3B C3B C2B O2B 64.7(5) . . . . ?
C4B C3B C2B O2B -175.3(4) . . . . ?
O3B C3B C2B C1B -172.6(4) . . . . ?
C4B C3B C2B C1B -52.6(5) . . . . ?
O4A C1B C2B O2B 56.5(5) . . . . ?
O5B C1B C2B O2B 177.5(4) . . . . ?
O4A C1B C2B C3B -64.2(5) . . . . ?
O5B C1B C2B C3B 56.8(5) . . . . ?
C9D O6D C6D C5D -172.7(5) . . . . ?
O5D C5D C6D O6D 74.7(5) . . . . ?
C4D C5D C6D O6D -163.2(4) . . . . ?
C8C O3C C3C C4C 140.4(5) . . . . ?
C8C O3C C3C C2C -96.8(5) . . . . ?
O4C C4C C3C O3C -70.7(5) . . . . ?
C5C C4C C3C O3C 169.8(4) . . . . ?
O4C C4C C3C C2C 166.7(4) . . . . ?
C5C C4C C3C C2C 47.2(6) . . . . ?
O2C C2C C3C O3C 63.1(5) . . . . ?
C1C C2C C3C O3C -173.4(4) . . . . ?
O2C C2C C3C C4C -176.5(4) . . . . ?
C1C C2C C3C C4C -52.9(6) . . . . ?
C4D O4D C1E O5E 101.1(5) . . . . ?
C4D O4D C1E C2E -140.2(4) . . . . ?
C5E O5E C1E O4D 55.1(5) . . . . ?
C5E O5E C1E C2E -64.0(5) . . . . ?
C9A O6A C6A C5A -174.6(5) . . . . ?
O5A C5A C6A O6A 75.8(5) . . . . ?
C4A C5A C6A O6A -162.8(4) . . . . ?
C1F O5F C5F C6F 178.5(5) . . . . ?
C1F O5F C5F C4F 57.8(6) . . . . ?
O4F C4F C5F O5F -166.6(4) . . . . ?
C3F C4F C5F O5F -46.6(6) . . . . ?
O4F C4F C5F C6F 75.8(6) . . . . ?
C3F C4F C5F C6F -164.2(5) . . . . ?
C7F O2F C2F C3F -176.5(4) . . . . ?
C7F O2F C2F C1F 62.5(6) . . . . ?
O3F C3F C2F O2F 66.1(5) . . . . ?
C4F C3F C2F O2F -174.6(4) . . . . ?
O3F C3F C2F C1F -171.0(4) . . . . ?
C4F C3F C2F C1F -51.6(6) . . . . ?
C9C O6C C6C C5C -173.4(5) . . . . ?
O5C C5C C6C O6C 73.1(5) . . . . ?
C4C C5C C6C O6C -165.1(4) . . . . ?
C1F O4E C4E C3E 137.5(4) . . . . ?
C1F O4E C4E C5E -101.9(5) . . . . ?
O3E C3E C4E O4E -64.7(5) . . . . ?
C2E C3E C4E O4E 174.7(4) . . . . ?
O3E C3E C4E C5E 175.1(4) . . . . ?
C2E C3E C4E C5E 54.5(5) . . . . ?
O5E C5E C4E O4E -174.4(4) . . . . ?
C6E C5E C4E O4E 66.2(6) . . . . ?
O5E C5E C4E C3E -55.4(5) . . . . ?
C6E C5E C4E C3E -174.8(4) . . . . ?
C7E O2E C2E C3E -96.7(5) . . . . ?
C7E O2E C2E C1E 142.0(4) . . . . ?
O3E C3E C2E O2E 62.0(5) . . . . ?
C4E C3E C2E O2E -177.3(4) . . . . ?
O3E C3E C2E C1E -177.8(4) . . . . ?
C4E C3E C2E C1E -57.1(5) . . . . ?
O4D C1E C2E O2E 62.4(5) . . . . ?
O5E C1E C2E O2E -176.9(4) . . . . ?
O4D C1E C2E C3E -60.0(5) . . . . ?
O5E C1E C2E C3E 60.8(5) . . . . ?
C5F O5F C1F O4E 56.8(6) . . . . ?
C5F O5F C1F C2F -64.1(6) . . . . ?
C4E O4E C1F O5F 112.2(5) . . . . ?
C4E O4E C1F C2F -127.7(5) . . . . ?
O2F C2F C1F O5F 178.0(4) . . . . ?
C3F C2F C1F O5F 59.2(6) . . . . ?
O2F C2F C1F O4E 56.0(6) . . . . ?
C3F C2F C1F O4E -62.8(6) . . . . ?
C9E O6E C6E C5E -179.0(5) . . . . ?
O5E C5E C6E O6E -68.5(5) . . . . ?
C4E C5E C6E O6E 51.8(6) . . . . ?
C9B O6B C6B C5B -172.3(5) . . . . ?
O5B C5B C6B O6B -71.0(5) . . . . ?
C4B C5B C6B O6B 49.3(6) . . . . ?
C9F O6F C6F C5F 79.3(8) . . . . ?
O5F C5F C6F O6F 59.4(7) . . . . ?
C4F C5F C6F O6F 180.0(5) . . . . ?
C3 C2 C6 C7 -178.4(7) . . . . ?
C6 C2 C3 C4 -178.7(9) . . . . ?
C5 C4 C3 C2 -179.7(8) . . . . ?
O2H O2G C1G O1G 161.6(11) . . . . ?
C2 C6 C7 C8 172.2(6) . . . . ?
O3H C1H O2H O2G 158(3) . . . . ?
C1G O2G O2H C1H 18(2) . . . . ?
